data_7238110
loop_
_publ_author_name
'Scudder, Marcia L.'
'Craig, Donald C.'
'Goodwin, Harold A.'

_publ_section_title
;
 Hydrogen bonding influences on the properties of heavily hydrated
 chloride salts of iron(ii) and ruthenium(ii) complexes of
 2,6-bis(pyrazol-3-yl)pyridine, 2,6-bis(1,2,4-triazol-3-yl)pyridine and
 2,2&#x2032;&#x2236;6&#x2032;,2&#x2033;-terpyridine
;
_journal_issue 107
_journal_name_full CrystEngComm
_journal_page_first 642
_journal_paper_doi 10.1039/b511825e
_journal_volume 7
_journal_year 2005
_chemical_formula_moiety 'C18 H14 Fe N14 2+,2(Cl 1-),6(H2 O)'
_chemical_formula_sum 'C18 H26 Cl2 Fe N14 O6'
_chemical_formula_weight 661.2
_space_group_IT_number 88
_space_group_name_Hall '-I 4ad'
_space_group_name_H-M_alt 'I 41/a :2'
_symmetry_cell_setting tetragonal
_symmetry_space_group_name_H-M 'I 41/a :2'
_atom_type_scat_source 'International Tables for X-ray Crystallography, Vol. IV'
_audit_creation_method 'RAELSPUB and manual entry'
_cell_angle_alpha 90
_cell_angle_beta 90
_cell_angle_gamma 90
_cell_formula_units_Z 4
_cell_length_a 11.733(2)
_cell_length_b 11.733(2)
_cell_length_c 20.664(4)
_cell_measurement_reflns_used 10
_cell_measurement_temperature 294
_cell_measurement_theta_max 12
_cell_measurement_theta_min 11
_cell_volume 2844.7(9)
_computing_cell_refinement 'CAD4 Version 5.0, 1989'
_computing_data_collection 'CAD4 Version 5.0, 1989'
_computing_data_reduction 'Local program'
_computing_molecular_graphics 'ORTEP-II, (Johnson, 1976)'
_computing_publication_material 'Local programs'
_computing_structure_refinement 'RAELS, (Rae, 1989)'
_computing_structure_solution 'SIR92 (Altomare et al, 1994)'
_diffrn_measurement_device_type 'Nonius CAD-4'
_diffrn_measurement_method \w--2\q
_diffrn_radiation_type 'Mo K\a'
_diffrn_radiation_wavelength 0.71073
_diffrn_reflns_av_R_equivalents 0.042
_diffrn_reflns_limit_h_max 13
_diffrn_reflns_limit_h_min 0
_diffrn_reflns_limit_k_max 13
_diffrn_reflns_limit_k_min 0
_diffrn_reflns_limit_l_max 24
_diffrn_reflns_limit_l_min 0
_diffrn_reflns_number 1382
_diffrn_reflns_theta_max 25
_diffrn_standards_decay_% 0
_diffrn_standards_interval_time 30min
_diffrn_standards_number 1
_exptl_absorpt_coefficient_mu 0.780
_exptl_absorpt_correction_type none
_exptl_crystal_colour red
_exptl_crystal_density_diffrn 1.54
_exptl_crystal_density_method 'not measured'
_exptl_crystal_description prism
_exptl_crystal_F_000 1360.0
_exptl_crystal_size_max 0.25
_exptl_crystal_size_mid 0.12
_exptl_crystal_size_min 0.10
_refine_diff_density_max 0.62
_refine_diff_density_min -0.39
_refine_ls_extinction_method none
_refine_ls_goodness_of_fit_ref 1.70
_refine_ls_hydrogen_treatment noref
_refine_ls_number_parameters 97
_refine_ls_number_reflns 927
_refine_ls_R_factor_gt 0.071
_refine_ls_shift/su_max 0.001
_refine_ls_structure_factor_coef F
_refine_ls_weighting_details 'w = 1/[\s^2^(F) + 0.0004F^2^]'
_refine_ls_weighting_scheme calc
_refine_ls_wR_factor_ref 0.105
_reflns_number_gt 927
_reflns_number_total 1251
_reflns_threshold_expression I>2\s(I)
_cod_data_source_file b511825e.txt
_cod_data_source_block DHG74_[Fe(btp)2]Cl2.6H2O
_cod_original_cell_volume 2844.7(7)
_cod_original_sg_symbol_H-M 'I 41/a'
_cod_database_code 7238110

loop_
_symmetry_equiv_pos_site_id
_symmetry_equiv_pos_as_xyz
1 x,y,z
2 -x,1/2-y,z
3 3/4-y,1/4+x,1/4+z
4 1/4+y,1/4-x,1/4+z
5 -x,-y,-z
6 x,1/2+y,-z
7 1/4+y,3/4-x,3/4-z
8 3/4-y,3/4+x,3/4-z
9 1/2+x,1/2+y,1/2+z
10 1/2-x,-y,1/2+z
11 1/4-y,3/4+x,3/4+z
12 3/4+y,3/4-x,3/4+z
13 1/2-x,1/2-y,1/2-z
14 1/2+x,y,1/2-z
15 3/4+y,1/4-x,1/4-z
16 1/4-y,1/4+x,1/4-z

loop_
_atom_site_label
_atom_site_fract_x
_atom_site_fract_y
_atom_site_fract_z
_atom_site_U_iso_or_equiv
_atom_site_adp_type
_atom_site_type_symbol
_atom_site_occupancy
Fe1 0.5000(0) 0.7500(0) 0.6250(0) 0.0630(6) Uani Fe 1.0
N1 0.3984(3) 0.5999(4) 0.5968(2) 0.065(1) Uani N 1.0
N2 0.2970(4) 0.4543(4) 0.5709(2) 0.078(1) Uani N 1.0
N3 0.3260(4) 0.4999(4) 0.5134(2) 0.077(1) Uani N 1.0
N4 0.5000(0) 0.7500(0) 0.5207(2) 0.059(1) Uani N 1.0
C1 0.3380(5) 0.5125(5) 0.6196(2) 0.075(2) Uani C 1.0
C2 0.3882(4) 0.5874(4) 0.5313(2) 0.061(1) Uani C 1.0
C3 0.4435(4) 0.6704(4) 0.4888(2) 0.063(1) Uani C 1.0
C4 0.4393(6) 0.6678(5) 0.4212(2) 0.081(2) Uani C 1.0
C5 0.5000(0) 0.7500(0) 0.3878(3) 0.091(3) Uani C 1.0
Cl1 0.1413(5) 0.2637(4) 0.5220(2) 0.194(2) Uani Cl 0.5
OW1 0.1726(13) 0.2538(11) 0.5787(5) 0.194(2) Uani O 0.5
OW2 0.0363(7) 0.0373(7) 0.5550(4) 0.359(9) Uani O 1.0
HN2 0.2496 0.3840 0.5757 0.078 Uani H 1.0
HC1 0.3260 0.4944 0.6664 0.075 Uani H 1.0
HC4 0.3938 0.6086 0.3978 0.081 Uani H 1.0
HC5 0.5000 0.7500 0.3394 0.091 Uani H 1.0

loop_
_atom_site_aniso_label
_atom_site_aniso_U_11
_atom_site_aniso_U_22
_atom_site_aniso_U_33
_atom_site_aniso_U_12
_atom_site_aniso_U_13
_atom_site_aniso_U_23
_atom_site_aniso_type_symbol
Fe1 0.0749(8) 0.0749(8) 0.0394(8) 0.0000(0) 0.0000(0) 0.0000(0) Fe
N1 0.075(3) 0.073(3) 0.048(2) 0.002(2) 0.001(2) -0.005(2) N
N2 0.086(3) 0.078(3) 0.071(3) -0.011(2) 0.007(2) -0.005(2) N
N3 0.093(3) 0.079(3) 0.060(3) -0.004(3) -0.003(2) -0.011(2) N
N4 0.072(4) 0.060(3) 0.045(3) 0.010(3) 0.0000(0) 0.0000(0) N
C1 0.088(4) 0.078(4) 0.060(3) -0.001(3) 0.011(3) -0.009(3) C
C2 0.066(3) 0.067(3) 0.050(2) 0.009(2) -0.002(2) -0.002(2) C
C3 0.074(3) 0.068(3) 0.047(2) 0.013(3) 0.000(2) -0.003(2) C
C4 0.114(4) 0.083(4) 0.047(3) 0.007(3) -0.013(3) -0.007(3) C
C5 0.147(8) 0.082(5) 0.043(4) 0.007(5) 0.0000(0) 0.0000(0) C
Cl1 0.215(6) 0.193(5) 0.174(5) -0.024(5) -0.035(5) -0.018(5) Cl
OW1 0.215(6) 0.193(5) 0.174(5) -0.024(5) -0.035(5) -0.018(5) O
OW2 0.174(9) 0.325(9) 0.580(9) 0.057(9) -0.043(9) 0.058(9) O

loop_
_geom_angle_atom_site_label_1
_geom_angle_atom_site_label_2
_geom_angle_atom_site_label_3
_geom_angle
_geom_angle_site_symmetry_1
_geom_angle_site_symmetry_2
_geom_angle_site_symmetry_3
_geom_angle_publ_flag
N1 Fe1 N1 149.3(2) 1_555 1_555 2_665 no
N1 Fe1 N1 94.01(5) 1_555 1_555 7_466 no
N1 Fe1 N1 94.01(5) 1_555 1_555 8_656 no
N1 Fe1 N4 74.7(1) 1_555 1_555 1_555 no
N1 Fe1 N4 105.3(1) 1_555 1_555 7_466 no
N1 Fe1 N1 94.01(5) 2_665 1_555 7_466 no
N1 Fe1 N1 94.01(5) 2_665 1_555 8_656 no
N1 Fe1 N4 74.7(1) 2_665 1_555 1_555 no
N1 Fe1 N4 105.3(1) 2_665 1_555 7_466 no
N1 Fe1 N1 149.3(2) 7_466 1_555 8_656 no
N1 Fe1 N4 105.3(1) 7_466 1_555 1_555 no
N1 Fe1 N4 74.7(1) 7_466 1_555 7_466 no
N1 Fe1 N4 105.3(1) 8_656 1_555 1_555 no
N1 Fe1 N4 74.7(1) 8_656 1_555 7_466 no
N4 Fe1 N4 180.00(0) 1_555 1_555 7_466 no
Fe1 N1 C1 143.9(3) 1_555 1_555 1_555 no
Fe1 N1 C2 113.3(3) 1_555 1_555 1_555 no
C1 N1 C2 102.8(4) 1_555 1_555 1_555 no
N3 N2 C1 112.2(4) 1_555 1_555 1_555 no
N2 N3 C2 101.7(4) 1_555 1_555 1_555 no
Fe1 N4 C3 120.0(3) 1_555 1_555 1_555 no
Fe1 N4 C3 120.0(3) 1_555 1_555 2_665 no
C3 N4 C3 120.0(5) 1_555 1_555 2_665 no
N1 C1 N2 109.0(4) 1_555 1_555 1_555 no
N1 C2 N3 114.3(4) 1_555 1_555 1_555 no
N1 C2 C3 119.0(4) 1_555 1_555 1_555 no
N3 C2 C3 126.7(4) 1_555 1_555 1_555 no
N4 C3 C2 113.1(4) 1_555 1_555 1_555 no
N4 C3 C4 122.2(5) 1_555 1_555 1_555 no
C2 C3 C4 124.7(5) 1_555 1_555 1_555 no
C3 C4 C5 117.7(5) 1_555 1_555 1_555 no
C4 C5 C4 120.1(6) 1_555 1_555 2_665 no

loop_
_geom_bond_atom_site_label_1
_geom_bond_atom_site_label_2
_geom_bond_distance
_geom_bond_site_symmetry_1
_geom_bond_site_symmetry_2
_geom_bond_publ_flag
Fe1 N1 2.205(4) 1_555 1_555 no
Fe1 N1 2.205(4) 1_555 2_665 no
Fe1 N1 2.205(4) 1_555 7_466 no
Fe1 N1 2.205(4) 1_555 8_656 no
Fe1 N4 2.154(5) 1_555 1_555 no
Fe1 N4 2.154(5) 1_555 7_466 no
N1 C1 1.332(7) 1_555 1_555 no
N1 C2 1.366(6) 1_555 1_555 no
N2 N3 1.345(5) 1_555 1_555 no
N2 C1 1.308(6) 1_555 1_555 no
N3 C2 1.312(6) 1_555 1_555 no
N4 C3 1.322(5) 1_555 1_555 no
N4 C3 1.322(5) 1_555 2_665 no
C2 C3 1.464(7) 1_555 1_555 no
C3 C4 1.397(6) 1_555 1_555 no
C4 C5 1.384(7) 1_555 1_555 no
C5 C4 1.384(7) 1_555 2_665 no
